data_4027551
loop_
_publ_author_name
'Watcharaporn Thaharn'
'Teerawut Bootwicha'
'Darunee Soorukram'
'Chutima Kuhakarn'
'Samran Prabpai'
'Palangpon Kongsaeree'
'Patoomratana Tuchinda'
'Vichai Reutrakul'
'Manat Pohmakotr'

_publ_contact_author_address
;Department of Chemistry, Faculty of Science
Mahidol University
Rama VI, Bangkok 10400, Thailand
;
_publ_contact_author_email palangpon@gmail.com
_publ_contact_author_fax +662-354-7151
_publ_contact_author_name ' Palangpon Kongsaeree'
_publ_contact_author_phone ' +662-201-5190'
_publ_section_title
;
 Asymmetric Synthesis of gem-Difluoromethylenated Dihydroxypyrrolizidines
 and Indolizidines
;
_journal_name_full 'Journal of Organic Chemistry'
_journal_page_first 8465
_journal_page_last 8479
_journal_paper_doi 10.1021/jo301327s
_journal_volume 77
_journal_year 2012
_chemical_absolute_configuration unk
_chemical_compound_source Synthesis
_chemical_formula_moiety 'C23 H25 F2 N O4 '
_chemical_formula_sum 'C23 H25 F2 N O4'
_chemical_formula_weight 417.452
_chemical_name_systematic
;
 ?
;
_space_group_IT_number 4
_symmetry_cell_setting monoclinic
_symmetry_space_group_name_Hall 'P 2yb'
_symmetry_space_group_name_H-M 'P 1 21 1'
_atom_sites_solution_hydrogens geom
_atom_sites_solution_primary direct
_atom_sites_solution_secondary difmap
_cell_angle_alpha 90.00
_cell_angle_beta 114.293(4)
_cell_angle_gamma 90.00
_cell_formula_units_Z 2
_cell_length_a 11.898(2)
_cell_length_b 8.1310(6)
_cell_length_c 12.412(2)
_cell_measurement_reflns_used 1595
_cell_measurement_temperature 298(2)
_cell_measurement_theta_max 25.028
_cell_measurement_theta_min 0.998
_cell_volume 1094.4(3)
_computing_cell_refinement 'HKL Scalepack (Otwinowski & Minor 1997)'
_computing_data_collection KappaCCD
_computing_data_reduction 'Denzo and Scalepak (Otwinowski & Minor, 1997)'
_computing_structure_refinement 'SHELXL-97 (Sheldrick, 1997)'
_computing_structure_solution 'SIR97(Cascarano al.,Acta Cryst.,1996,A52,C-79)'
_diffrn_ambient_temperature 298(2)
_diffrn_measured_fraction_theta_full 0.964
_diffrn_measured_fraction_theta_max 0.964
_diffrn_measurement_device KappaCCD
_diffrn_measurement_method CCD
_diffrn_orient_matrix_type X=UH
_diffrn_orient_matrix_UB_11 -0.02678
_diffrn_orient_matrix_UB_12 -0.07315
_diffrn_orient_matrix_UB_13 -0.04934
_diffrn_orient_matrix_UB_21 -0.11330
_diffrn_orient_matrix_UB_22 0.04711
_diffrn_orient_matrix_UB_23 -0.00835
_diffrn_orient_matrix_UB_31 0.01029
_diffrn_orient_matrix_UB_32 0.00928
_diffrn_orient_matrix_UB_33 -0.08730
_diffrn_radiation_source 'fine-focus sealed tube'
_diffrn_radiation_type ' MoK\a'
_diffrn_radiation_wavelength_id all
_diffrn_reflns_limit_h_max 14
_diffrn_reflns_limit_h_min -14
_diffrn_reflns_limit_k_max 8
_diffrn_reflns_limit_k_min -9
_diffrn_reflns_limit_l_max 14
_diffrn_reflns_limit_l_min -14
_diffrn_reflns_number 4898
_diffrn_reflns_theta_full 25.16
_diffrn_reflns_theta_max 25.16
_diffrn_reflns_theta_min 1.80
_exptl_absorpt_coefficient_mu 0.097
_exptl_absorpt_correction_type none
_exptl_crystal_colour Colourless
_exptl_crystal_density_diffrn 1.267
_exptl_crystal_description Plate
_exptl_crystal_size_max 0.30
_exptl_crystal_size_mid 0.15
_exptl_crystal_size_min 0.10
_refine_diff_density_max 0.186
_refine_diff_density_min -0.157
_refine_diff_density_rms 0.032
_refine_ls_abs_structure_details 'Flack H D (1983), Acta Cryst. A39, 876-881'
_refine_ls_abs_structure_Flack 0.3(13)
_refine_ls_extinction_coef 0.096(17)
_refine_ls_extinction_expression Fc^*^=kFc[1+0.001xFc^2^\l^3^/sin(2\q)]^-1/4^
_refine_ls_extinction_method SHELXL
_refine_ls_goodness_of_fit_ref 1.033
_refine_ls_hydrogen_treatment refxyz
_refine_ls_matrix_type full
_refine_ls_number_parameters 272
_refine_ls_number_reflns 3388
_refine_ls_number_restraints 1
_refine_ls_restrained_S_all 1.033
_refine_ls_R_factor_all 0.0970
_refine_ls_R_factor_gt 0.0553
_refine_ls_shift/su_max 0.000
_refine_ls_shift/su_mean 0.000
_refine_ls_structure_factor_coef Fsqd
_refine_ls_weighting_details 'calc w=1/[\s^2^(Fo^2^)+(0.0667P)^2^+0.3099P] where P=(Fo^2^+2Fc^2^)/3'
_refine_ls_weighting_scheme calc
_refine_ls_wR_factor_gt 0.1265
_refine_ls_wR_factor_ref 0.1508
_reflns_number_gt 2255
_reflns_number_total 3388
_reflns_threshold_expression >2sigma(I)
_cod_data_source_file jo301327s_si_001_5.cif
_cod_data_source_block 13-cis
_cod_original_cell_volume 1094.5(2)
_cod_original_sg_symbol_H-M 'P 21 '
_cod_original_formula_sum 'C23 H25 F2 N O4 '
_cod_database_code 4027551

loop_
_symmetry_equiv_pos_as_xyz
+X,+Y,+Z
'-X,+Y+ 1/2,-Z'

loop_
_atom_site_label
_atom_site_type_symbol
_atom_site_fract_x
_atom_site_fract_y
_atom_site_fract_z
_atom_site_U_iso_or_equiv
_atom_site_adp_type
_atom_site_occupancy
_atom_site_symmetry_multiplicity
_atom_site_calc_flag
_atom_site_refinement_flags
F8B F 0.2649(2) 1.1540(3) 0.1905(2) 0.0833(7) Uani 1 1 d .
O8A O 0.2753(2) 0.9700(3) -0.0603(3) 0.0732(8) Uani 1 1 d .
H8A H 0.3295 0.9546 -0.0839 0.088 Uiso 1 1 d R
N4 N 0.3626(3) 1.2224(4) 0.0251(3) 0.0614(9) Uani 1 1 d .
O3 O 0.5236(3) 1.4013(3) 0.1066(3) 0.0746(8) Uani 1 1 d .
F8A F 0.1675(2) 0.9394(3) 0.0908(3) 0.0937(9) Uani 1 1 d .
C3 C 0.4729(4) 1.2696(5) 0.1067(4) 0.0635(11) Uani 1 1 d .
O1 O 0.4282(3) 0.8821(3) 0.2207(3) 0.0755(8) Uani 1 1 d .
O2 O 0.6478(3) 1.0992(4) 0.2212(3) 0.0825(9) Uani 1 1 d .
C1 C 0.4432(3) 0.9891(4) 0.1375(4) 0.0616(11) Uani 1 1 d .
H1 H 0.4835 0.9255 0.0986 0.074 Uiso 1 1 d R
C2 C 0.5241(3) 1.1351(5) 0.1972(3) 0.0612(10) Uani 1 1 d .
H2 H 0.5188 1.1642 0.2700 0.073 Uiso 1 1 d R
C11 C 0.4228(5) 0.6166(5) 0.2924(4) 0.0758(12) Uani 1 1 d .
C8 C 0.2158(4) 1.0868(5) 0.0791(4) 0.0695(12) Uani 1 1 d .
C5 C 0.2730(4) 1.3354(5) -0.0570(5) 0.0786(13) Uani 1 1 d .
H5A H 0.3122 1.4375 -0.0597 0.094 Uiso 1 1 d R
H5B H 0.2404 1.2854 -0.1339 0.094 Uiso 1 1 d R
C8A C 0.3230(4) 1.0609(5) 0.0438(4) 0.0597(10) Uani 1 1 d .
C7 C 0.1145(4) 1.1998(5) -0.0011(5) 0.0826(14) Uani 1 1 d .
H7 H 0.0622 1.2190 0.0394 0.099 Uiso 1 1 d R
C6 C 0.1696(4) 1.3609(5) -0.0177(5) 0.0841(14) Uani 1 1 d .
H6A H 0.2022 1.4184 0.0564 0.101 Uiso 1 1 d R
H6B H 0.1053 1.4253 -0.0755 0.101 Uiso 1 1 d R
C18 C 0.8603(4) 1.1061(7) 0.3372(4) 0.0858(14) Uani 1 1 d .
C10 C 0.4402(7) 0.7188(6) 0.2013(6) 0.119(2) Uani 1 1 d .
H10A H 0.3775 0.6909 0.1252 0.143 Uiso 1 1 d R
H10B H 0.5201 0.6997 0.2017 0.143 Uiso 1 1 d R
C19 C 0.9268(6) 1.1977(8) 0.2941(5) 0.1083(18) Uani 1 1 d .
H19 H 0.8925 1.2978 0.2526 0.130 Uiso 1 1 d R
C12 C 0.5182(6) 0.5273(7) 0.3736(6) 0.1075(18) Uani 1 1 d .
H12 H 0.5980 0.5290 0.3715 0.129 Uiso 1 1 d R
C9 C 0.0306(4) 1.1213(7) -0.1180(5) 0.1070(18) Uani 1 1 d .
H9A H -0.0318 1.1991 -0.1630 0.128 Uiso 1 1 d R
H9B H -0.0077 1.0247 -0.1040 0.128 Uiso 1 1 d R
H9C H 0.0785 1.0920 -0.1613 0.128 Uiso 1 1 d R
C16 C 0.3131(5) 0.6131(7) 0.3000(5) 0.0983(16) Uani 1 1 d .
H16 H 0.2462 0.6772 0.2452 0.118 Uiso 1 1 d R
C23 C 0.9092(7) 0.9675(10) 0.3943(6) 0.134(2) Uani 1 1 d .
H23 H 0.8615 0.9004 0.4235 0.161 Uiso 1 1 d R
C17 C 0.7347(5) 1.1677(12) 0.3196(5) 0.135(2) Uani 1 1 d .
H17A H 0.7323 1.2844 0.3070 0.162 Uiso 1 1 d R
H17B H 0.7174 1.1446 0.3872 0.162 Uiso 1 1 d R
C20 C 1.0398(7) 1.1546(12) 0.3072(7) 0.137(2) Uani 1 1 d .
H20 H 1.0864 1.2209 0.2762 0.164 Uiso 1 1 d R
C14 C 0.3843(8) 0.4317(8) 0.4586(7) 0.131(2) Uani 1 1 d .
H14 H 0.3675 0.3696 0.5161 0.157 Uiso 1 1 d R
C13 C 0.4980(8) 0.4314(8) 0.4585(6) 0.127(2) Uani 1 1 d .
H13 H 0.5644 0.3668 0.5135 0.152 Uiso 1 1 d R
C21 C 1.0909(7) 1.0176(16) 0.3656(8) 0.160(4) Uani 1 1 d .
H21 H 1.1724 0.9863 0.3755 0.192 Uiso 1 1 d R
C15 C 0.2915(7) 0.5204(9) 0.3820(7) 0.124(2) Uani 1 1 d .
H15 H 0.2115 0.5211 0.3835 0.149 Uiso 1 1 d R
C22 C 1.0261(10) 0.9177(13) 0.4078(7) 0.173(4) Uani 1 1 d .
H22 H 1.0635 0.8200 0.4511 0.207 Uiso 1 1 d R

loop_
_atom_site_aniso_label
_atom_site_aniso_U_11
_atom_site_aniso_U_22
_atom_site_aniso_U_33
_atom_site_aniso_U_23
_atom_site_aniso_U_13
_atom_site_aniso_U_12
F8B 0.0898(16) 0.0812(15) 0.1027(19) -0.0038(15) 0.0635(15) 0.0046(14)
O8A 0.0522(16) 0.083(2) 0.086(2) -0.0156(16) 0.0309(15) 0.0003(14)
N4 0.050(2) 0.061(2) 0.082(2) 0.0106(16) 0.0364(19) 0.0016(16)
O3 0.0714(17) 0.0665(18) 0.101(2) -0.0025(15) 0.0510(17) -0.0160(15)
F8A 0.0808(17) 0.0742(17) 0.148(2) 0.0102(15) 0.0690(18) -0.0143(13)
C3 0.058(3) 0.061(3) 0.092(3) -0.001(2) 0.050(3) -0.004(2)
O1 0.103(2) 0.0519(17) 0.088(2) 0.0059(14) 0.0564(18) 0.0087(14)
O2 0.0551(17) 0.103(2) 0.087(2) -0.0222(17) 0.0269(16) 0.0054(15)
C1 0.060(2) 0.057(2) 0.076(3) -0.003(2) 0.037(2) 0.0039(19)
C2 0.055(2) 0.064(2) 0.073(2) -0.009(2) 0.0344(19) 0.000(2)
C11 0.094(3) 0.049(2) 0.087(3) 0.003(2) 0.040(3) 0.005(2)
C8 0.064(3) 0.058(3) 0.101(3) -0.004(2) 0.048(3) -0.007(2)
C5 0.064(3) 0.067(3) 0.104(4) 0.019(2) 0.034(3) 0.003(2)
C8A 0.056(2) 0.053(2) 0.080(3) -0.0042(19) 0.038(2) -0.0048(17)
C7 0.055(3) 0.082(3) 0.128(4) 0.001(3) 0.056(3) 0.006(2)
C6 0.066(3) 0.073(3) 0.116(4) 0.013(3) 0.041(3) 0.015(2)
C18 0.056(3) 0.115(4) 0.077(3) -0.001(3) 0.019(2) 0.006(3)
C10 0.189(6) 0.060(3) 0.147(5) 0.011(3) 0.108(5) 0.012(3)
C19 0.102(4) 0.122(5) 0.114(4) 0.008(3) 0.058(4) 0.003(4)
C12 0.108(4) 0.087(4) 0.131(5) -0.009(4) 0.053(4) 0.014(3)
C9 0.060(3) 0.099(4) 0.157(5) 0.008(4) 0.039(3) 0.004(3)
C16 0.090(4) 0.105(4) 0.088(4) 0.011(3) 0.025(3) -0.008(3)
C23 0.124(5) 0.151(6) 0.136(6) 0.040(5) 0.063(5) 0.023(5)
C17 0.074(3) 0.221(7) 0.103(4) -0.029(5) 0.028(3) 0.011(5)
C20 0.093(5) 0.181(7) 0.150(6) -0.014(6) 0.065(5) -0.027(5)
C14 0.176(7) 0.098(5) 0.140(6) 0.038(4) 0.085(6) 0.011(5)
C13 0.159(6) 0.109(5) 0.107(5) 0.043(4) 0.049(5) 0.056(5)
C21 0.075(4) 0.251(12) 0.132(7) -0.008(7) 0.020(4) 0.047(6)
C15 0.120(5) 0.115(5) 0.137(6) 0.007(5) 0.053(5) -0.029(4)
C22 0.173(8) 0.197(9) 0.143(7) 0.070(6) 0.060(7) 0.090(8)

loop_
_atom_type_symbol
_atom_type_description
_atom_type_scat_dispersion_real
_atom_type_scat_dispersion_imag
_atom_type_scat_source
C C 0.0033 0.0016 'International Tables Vol C Tables 4.2.6.8 and 6.1.1.4'
H H 0.0000 0.0000 'International Tables Vol C Tables 4.2.6.8 and 6.1.1.4'
O O 0.0106 0.0060 'International Tables Vol C Tables 4.2.6.8 and 6.1.1.4'
F F 0.0171 0.0103 'International Tables Vol C Tables 4.2.6.8 and 6.1.1.4'
N N 0.0061 0.0033 'International Tables Vol C Tables 4.2.6.8 and 6.1.1.4'

loop_
_diffrn_radiation_wavelength
0.71073

loop_
_geom_angle_atom_site_label_1
_geom_angle_atom_site_label_2
_geom_angle_atom_site_label_3
_geom_angle
C8A O8A H8A 109.5
C3 N4 C8A 114.9(3)
C3 N4 C5 123.7(3)
C8A N4 C5 119.4(3)
O3 C3 N4 125.2(4)
O3 C3 C2 125.9(4)
N4 C3 C2 109.0(3)
C10 O1 C1 114.5(3)
C17 O2 C2 116.7(4)
O1 C1 C2 111.7(3)
O1 C1 C8A 115.2(3)
C2 C1 C8A 106.1(3)
O1 C1 H1 106.0
C2 C1 H1 108.7
C8A C1 H1 109.0
O2 C2 C3 112.0(3)
O2 C2 C1 109.8(3)
C3 C2 C1 102.9(3)
O2 C2 H2 108.6
C3 C2 H2 111.1
C1 C2 H2 112.3
C16 C11 C12 118.0(5)
C16 C11 C10 120.5(5)
C12 C11 C10 121.4(5)
F8A C8 F8B 105.4(3)
F8A C8 C7 110.3(3)
F8B C8 C7 108.3(3)
F8A C8 C8A 110.4(3)
F8B C8 C8A 106.5(3)
C7 C8 C8A 115.3(3)
N4 C5 C6 108.6(4)
N4 C5 H5A 110.1
C6 C5 H5A 111.4
N4 C5 H5B 108.0
C6 C5 H5B 109.2
H5A C5 H5B 109.5
O8A C8A N4 111.6(3)
O8A C8A C8 105.7(3)
N4 C8A C8 106.7(3)
O8A C8A C1 113.4(3)
N4 C8A C1 101.7(3)
C8 C8A C1 117.6(3)
C6 C7 C8 110.0(3)
C6 C7 C9 112.5(4)
C8 C7 C9 113.9(4)
C6 C7 H7 109.9
C8 C7 H7 105.4
C9 C7 H7 104.8
C5 C6 C7 112.3(4)
C5 C6 H6A 108.3
C7 C6 H6A 108.5
C5 C6 H6B 109.8
C7 C6 H6B 108.5
H6A C6 H6B 109.5
C23 C18 C19 118.7(5)
C23 C18 C17 123.3(6)
C19 C18 C17 118.0(6)
O1 C10 C11 110.6(4)
O1 C10 H10A 107.9
C11 C10 H10A 108.8
O1 C10 H10B 109.3
C11 C10 H10B 110.7
H10A C10 H10B 109.5
C20 C19 C18 122.3(7)
C20 C19 H19 118.3
C18 C19 H19 119.4
C11 C12 C13 119.8(6)
C11 C12 H12 120.0
C13 C12 H12 120.2
C7 C9 H9A 109.0
C7 C9 H9B 110.1
H9A C9 H9B 109.5
C7 C9 H9C 109.3
H9A C9 H9C 109.5
H9B C9 H9C 109.5
C11 C16 C15 123.0(6)
C11 C16 H16 118.9
C15 C16 H16 118.1
C18 C23 C22 120.5(7)
C18 C23 H23 119.0
C22 C23 H23 120.4
O2 C17 C18 109.8(5)
O2 C17 H17A 107.4
C18 C17 H17A 108.3
O2 C17 H17B 110.4
C18 C17 H17B 111.4
H17A C17 H17B 109.4
C21 C20 C19 119.9(7)
C21 C20 H20 118.6
C19 C20 H20 121.6
C15 C14 C13 122.3(6)
C15 C14 H14 116.8
C13 C14 H14 120.9
C14 C13 C12 118.5(6)
C14 C13 H13 122.0
C12 C13 H13 119.4
C20 C21 C22 120.2(7)
C20 C21 H21 120.2
C22 C21 H21 119.6
C14 C15 C16 118.2(6)
C14 C15 H15 121.7
C16 C15 H15 120.1
C21 C22 C23 118.4(8)
C21 C22 H22 120.1
C23 C22 H22 121.3

loop_
_geom_bond_atom_site_label_1
_geom_bond_atom_site_label_2
_geom_bond_distance
F8B C8 1.374(5)
O8A C8A 1.391(5)
O8A H8A 0.8200
N4 C3 1.342(5)
N4 C8A 1.446(5)
N4 C5 1.458(5)
O3 C3 1.230(4)
F8A C8 1.362(4)
C3 C2 1.505(6)
O1 C10 1.368(6)
O1 C1 1.416(4)
O2 C17 1.354(6)
O2 C2 1.407(4)
C1 C2 1.516(5)
C1 C8A 1.540(6)
C1 H1 0.9600
C2 H2 0.9601
C11 C16 1.347(7)
C11 C12 1.375(7)
C11 C10 1.485(6)
C8 C7 1.517(6)
C8 C8A 1.524(5)
C5 C6 1.512(6)
C5 H5A 0.9600
C5 H5B 0.9599
C7 C6 1.516(6)
C7 C9 1.522(7)
C7 H7 0.9600
C6 H6A 0.9600
C6 H6B 0.9600
C18 C23 1.331(8)
C18 C19 1.347(7)
C18 C17 1.505(7)
C10 H10A 0.9597
C10 H10B 0.9603
C19 C20 1.333(9)
C19 H19 0.9600
C12 C13 1.408(8)
C12 H12 0.9602
C9 H9A 0.9600
C9 H9B 0.9600
C9 H9C 0.9599
C16 C15 1.373(8)
C16 H16 0.9601
C23 C22 1.390(10)
C23 H23 0.9599
C17 H17A 0.9601
C17 H17B 0.9605
C20 C21 1.331(12)
C20 H20 0.9601
C14 C15 1.333(9)
C14 C13 1.354(9)
C14 H14 0.9600
C13 H13 0.9599
C21 C22 1.365(12)
C21 H21 0.9600
C15 H15 0.9600
C22 H22 0.9600
